data_2105516
loop_
_publ_author_name
'Ferguson, G.'
'Glidewell, C.'
'Gregson, R. M.'
'Meehan, P. R.'
'Patterson, I. L. J.'

_publ_section_title
;
 Formation of One-Dimensional Chains, Two-Dimensional Bilayers and a
 Three-Dimensional Diamondoid Architecture in Hydrogen-Bonded Adducts of
 4,4'-Biphenol with 1,4-Diazabicyclo[2.2.2]octane and 1,2-Diaminoethane
;
_journal_issue 2
_journal_name_full 'Acta Crystallographica Section B'
_journal_page_first 151
_journal_page_last 161
_journal_paper_doi 10.1107/S0108768197010148
_journal_volume 54
_journal_year 1998
_chemical_formula_moiety '(C12 H10 O2) . (C2 H8 N2)'
_chemical_formula_sum 'C14 H18 N2 O2'
_chemical_formula_weight 246.30
_chemical_name_systematic
;
4,4'-Biphenol--1,2-diaminoethane (1/1)
;
_space_group_IT_number 14
_symmetry_cell_setting monoclinic
_symmetry_space_group_name_Hall '-P 2yab'
_symmetry_space_group_name_H-M 'P 1 21/a 1'
_cell_angle_alpha 90.00
_cell_angle_beta 99.962(7)
_cell_angle_gamma 90.00
_cell_formula_units_Z 2
_cell_length_a 8.2121(5)
_cell_length_b 5.3401(3)
_cell_length_c 14.6014(9)
_cell_measurement_reflns_used 25
_cell_measurement_temperature 294.0(10)
_cell_measurement_theta_max 21.73
_cell_measurement_theta_min 13.07
_cell_volume 630.67(7)
_computing_cell_refinement 'SET4 and CELDIM (Enraf-Nonius, 1992)'
_computing_data_collection 'CAD4 (Enraf-Nonius, 1992)'
_computing_data_reduction 'DATRD2 in NRCVAX94 (Gabe et al., 1989)'
_computing_molecular_graphics 'NRCVAX94, ORTEP (Johnson, 1976), PLATON (Spek, 1996a), PLUTON (Spek 1996b)'
_computing_publication_material 'NRCVAX94, SHELXL93  and WordPerfect macro PREPCIF (Ferguson, 1997)'
_computing_structure_refinement 'NRCVAX94 and SHELXL93 (Sheldrick, 1993)'
_computing_structure_solution 'SOLVER in NRCVAX94'
_diffrn_ambient_temperature 294.0(10)
_diffrn_measurement_device 'Enraf-Nonius CAD-4'
_diffrn_measurement_method \q/2\q
_diffrn_radiation_monochromator graphite
_diffrn_radiation_source 'X-ray tube'
_diffrn_radiation_type MoK\a
_diffrn_radiation_wavelength 0.7107
_diffrn_reflns_av_R_equivalents 0.018
_diffrn_reflns_av_sigmaI/netI 0.0509
_diffrn_reflns_limit_h_max 10
_diffrn_reflns_limit_h_min -10
_diffrn_reflns_limit_k_max 6
_diffrn_reflns_limit_k_min 0
_diffrn_reflns_limit_l_max 18
_diffrn_reflns_limit_l_min 0
_diffrn_reflns_number 1703
_diffrn_reflns_theta_max 27.40
_diffrn_reflns_theta_min 2.83
_diffrn_standards_decay_% '4.9, allowed for by scaling'
_diffrn_standards_interval_time 60
_diffrn_standards_number 3
_exptl_absorpt_coefficient_mu 0.088
_exptl_absorpt_correction_T_max 1.0000
_exptl_absorpt_correction_T_min 1.0000
_exptl_absorpt_correction_type none
_exptl_crystal_colour colourless
_exptl_crystal_density_diffrn 1.297
_exptl_crystal_density_meas ?
_exptl_crystal_description lath
_exptl_crystal_F_000 264
_exptl_crystal_size_max 0.42
_exptl_crystal_size_mid 0.21
_exptl_crystal_size_min 0.10
_refine_diff_density_max 0.208
_refine_diff_density_min -0.199
_refine_ls_extinction_coef 0.157(17)
_refine_ls_extinction_method 'SHELXL93 (Sheldrick, 1993)'
_refine_ls_goodness_of_fit_all 1.017
_refine_ls_goodness_of_fit_obs 1.266
_refine_ls_hydrogen_treatment 'riding (C-H 0.93-0.97, N-H 0.89, O-H 0.82\%A)'
_refine_ls_matrix_type full
_refine_ls_number_parameters 85
_refine_ls_number_reflns 1438
_refine_ls_number_restraints 0
_refine_ls_restrained_S_all 1.017
_refine_ls_restrained_S_obs 1.266
_refine_ls_R_factor_all 0.1035
_refine_ls_R_factor_obs 0.0478
_refine_ls_shift/esd_max 0.000
_refine_ls_shift/esd_mean 0.000
_refine_ls_structure_factor_coef Fsqd
_refine_ls_weighting_scheme
;calc w = 1/[\s^2^(Fo^2^) + (0.0786P)^2^],
where P = (Fo^2^ + 2Fc^2^)/3
;
_refine_ls_wR_factor_all 0.1446
_refine_ls_wR_factor_obs 0.1297
_reflns_number_observed 784
_reflns_number_total 1438
_reflns_observed_criterion I>2\s(I)
_cod_data_source_file ab0381.cif
_cod_data_source_block 3
_cod_depositor_comments
;
The following automatic conversions were performed:

'_exptl_crystal_density_meas' value 'not measured' was changed to '?'
- the value is perceived as not measured.

Automatic conversion script
Id: cif_fix_values 3008 2015-01-20 13:52:24Z robertas 
;
_cod_original_sg_symbol_H-M 'P 21/a'
_cod_database_code 2105516

loop_
_symmetry_equiv_pos_as_xyz
'x, y, z'
'-x+1/2, y+1/2, -z'
'-x, -y, -z'
'x+1/2, -y+1/2, z'

loop_
_atom_site_aniso_label
_atom_site_aniso_U_11
_atom_site_aniso_U_22
_atom_site_aniso_U_33
_atom_site_aniso_U_12
_atom_site_aniso_U_13
_atom_site_aniso_U_23
O1 0.0616(10) 0.0472(10) 0.0364(8) -0.0064(8) 0.0097(6) -0.0002(6)
C11 0.0381(10) 0.0358(11) 0.0346(10) 0.0045(9) 0.0041(7) 0.0015(8)
C12 0.0515(12) 0.0346(12) 0.0400(11) -0.0054(10) 0.0054(9) -0.0067(8)
C13 0.0468(12) 0.0305(12) 0.0461(11) -0.0078(9) 0.0079(9) 0.0000(8)
C14 0.0290(8) 0.0279(9) 0.0369(9) 0.0038(8) 0.0022(7) 0.0019(7)
C15 0.0456(11) 0.0341(12) 0.0419(11) -0.0094(10) 0.0005(8) -0.0008(8)
C16 0.0486(12) 0.0416(13) 0.0390(11) -0.0105(10) 0.0074(9) 0.0037(9)
N1 0.0469(9) 0.0499(12) 0.0335(8) 0.0010(9) 0.0001(7) 0.0005(7)
C1 0.0491(12) 0.085(2) 0.0411(12) 0.0000(14) 0.0053(9) 0.0118(12)

loop_
_atom_site_label
_atom_site_fract_x
_atom_site_fract_y
_atom_site_fract_z
_atom_site_U_iso_or_equiv
_atom_site_thermal_displace_type
_atom_site_calc_flag
_atom_site_refinement_flags
_atom_site_occupancy
_atom_site_type_symbol
O1 0.0549(2) 0.0142(3) -0.33168(9) 0.0483(4) Uani d . 1 O
C11 0.0439(2) 0.0146(4) -0.23889(12) 0.0364(5) Uani d . 1 C
C12 -0.0451(3) -0.1745(4) -0.20540(13) 0.0423(5) Uani d . 1 C
C13 -0.0616(3) -0.1796(4) -0.11318(13) 0.0412(5) Uani d . 1 C
C14 0.0098(2) 0.0013(4) -0.04973(11) 0.0317(4) Uani d . 1 C
C15 0.1014(3) 0.1868(4) -0.08521(13) 0.0414(5) Uani d . 1 C
C16 0.1181(2) 0.1937(4) -0.17770(12) 0.0431(5) Uani d . 1 C
N1 0.1591(2) 0.4610(3) -0.39278(10) 0.0443(5) Uani d . 1 N
C1 0.0895(3) 0.5035(6) -0.49116(15) 0.0589(7) Uani d . 1 C
H1 0.0905 0.1497 -0.3458 0.072 Uiso calc R 1 H
H12 -0.0940 -0.2990 -0.24550 0.051 Uiso calc R 1 H
H13 -0.1225 -0.3082 -0.09245 0.049 Uiso calc R 1 H
H15 0.1529 0.3097 -0.04524 0.050 Uiso calc R 1 H
H16 0.1799 0.3204 -0.19882 0.052 Uiso calc R 1 H
H1A 0.2688 0.4533 -0.3858 0.066 Uiso calc R 1 H
H1B 0.1302 0.5864 -0.3588 0.066 Uiso calc R 1 H
H1D 0.1261 0.6652 -0.50998 0.071 Uiso calc R 1 H
H1E 0.1311 0.3764 -0.52858 0.071 Uiso calc R 1 H

loop_
_atom_type_symbol
_atom_type_description
_atom_type_scat_dispersion_real
_atom_type_scat_dispersion_imag
_atom_type_scat_source
C C 0.0033 0.0016 'International Tables Vol C Tables 4.2.6.8 and 6.1.1.4'
H H 0.0000 0.0000 'International Tables Vol C Tables 4.2.6.8 and 6.1.1.4'
N N 0.0061 0.0033 'International Tables Vol C Tables 4.2.6.8 and 6.1.1.4'
O O 0.0106 0.0060 'International Tables Vol C Tables 4.2.6.8 and 6.1.1.4'

loop_
_geom_angle_atom_site_label_1
_geom_angle_atom_site_label_2
_geom_angle_atom_site_label_3
_geom_angle_site_symmetry_1
_geom_angle_site_symmetry_3
_geom_angle
_geom_angle_publ_flag
O1 C11 C12 . . 118.4(2) yes
O1 C11 C16 . . 122.9(2) yes
C12 C11 C16 . . 118.6(2) yes
C11 C12 C13 . . 120.5(2) yes
C12 C13 C14 . . 122.3(2) yes
C13 C14 C14 . 3 122.5(2) yes
C13 C14 C15 . . 115.9(2) yes
C15 C14 C14 . 3 121.6(2) yes
C14 C15 C16 . . 122.2(2) yes
C11 C16 C15 . . 120.5(2) yes
C1 C1 N1 3_564 . 112.4(2) yes

loop_
_geom_bond_atom_site_label_1
_geom_bond_atom_site_label_2
_geom_bond_site_symmetry_2
_geom_bond_distance
_geom_bond_publ_flag
O1 C11 . 1.373(2) yes
C11 C12 . 1.384(3) yes
C11 C16 . 1.377(3) yes
C12 C13 . 1.377(3) yes
C13 C14 . 1.396(3) yes
C14 C15 . 1.397(3) yes
C14 C14 3 1.489(3) yes
C15 C16 . 1.381(3) yes
N1 C1 . 1.469(3) yes
C1 C1 3_564 1.448(4) yes

loop_
_geom_torsion_atom_site_label_1
_geom_torsion_atom_site_label_2
_geom_torsion_atom_site_label_3
_geom_torsion_atom_site_label_4
_geom_torsion_site_symmetry_1
_geom_torsion_site_symmetry_4
_geom_torsion
_geom_torsion_publ_flag
O1 C11 C12 C13 . . -179.0(2) yes
C16 C11 C12 C13 . . 1.3(3) yes
C11 C12 C13 C14 . . -0.3(3) yes
C12 C13 C14 C15 . . -0.9(3) yes
C12 C13 C14 C14 . 3 179.1(2) yes
C13 C14 C15 C16 . . 1.1(3) yes
C14 C14 C15 C16 3 . -178.8(2) yes
O1 C11 C16 C15 . . 179.2(2) yes
C12 C11 C16 C15 . . -1.1(3) yes
C14 C15 C16 C11 . . -0.1(3) yes
